data_7209650
loop_
_publ_author_name
'Wang, Lei'
'Zhao, Lei'
'Hu, Yanjing'
'Wang, Wenqiang'
'Chen, Ruixin'
'Yang, Yu'

_publ_section_title
;
 A cooperation molecular recognition study: syntheses and analysis of
 supramolecular assemblies of tetrafluoroterephthalic acid with some aza
 compounds
;
_journal_issue 15
_journal_name_full CrystEngComm
_journal_page_first 2835
_journal_paper_doi 10.1039/c3ce26865a
_journal_volume 15
_journal_year 2013
_chemical_formula_moiety 'C30 H24 F8 N4 O8'
_chemical_formula_sum 'C30 H24 F8 N4 O8'
_chemical_formula_weight 720.53
_chemical_melting_point ?
_chemical_name_systematic
;
?
;
_space_group_IT_number 2
_symmetry_cell_setting triclinic
_symmetry_space_group_name_Hall '-P 1'
_symmetry_space_group_name_H-M 'P -1'
_atom_sites_solution_hydrogens geom
_atom_sites_solution_primary direct
_atom_sites_solution_secondary difmap
_audit_creation_method SHELXL-97
_cell_angle_alpha 99.273(10)
_cell_angle_beta 107.452(9)
_cell_angle_gamma 110.288(9)
_cell_formula_units_Z 1
_cell_length_a 8.781(5)
_cell_length_b 10.066(7)
_cell_length_c 10.289(6)
_cell_measurement_temperature 296(2)
_cell_volume 777.2(8)
_computing_cell_refinement 'Bruker SMART'
_computing_data_collection 'Bruker SMART'
_computing_data_reduction 'Bruker SAINT'
_computing_molecular_graphics SHELXP-97
_computing_publication_material SHELXTL
_computing_structure_refinement 'SHELXL-97 (Sheldrick, 1997)'
_computing_structure_solution 'SHELXS-97 (Sheldrick, 1990)'
_diffrn_ambient_temperature 296(2)
_diffrn_detector_area_resol_mean 12.00cm
_diffrn_measured_fraction_theta_full 0.977
_diffrn_measured_fraction_theta_max 0.977
_diffrn_measurement_device_type 'CCD area detector'
_diffrn_measurement_method 'phi and omega scans'
_diffrn_radiation_monochromator graphite
_diffrn_radiation_source 'fine-focus sealed tube'
_diffrn_radiation_type MoK\a
_diffrn_radiation_wavelength 0.71073
_diffrn_reflns_av_R_equivalents 0.0186
_diffrn_reflns_av_sigmaI/netI 0.0432
_diffrn_reflns_limit_h_max 10
_diffrn_reflns_limit_h_min -10
_diffrn_reflns_limit_k_max 12
_diffrn_reflns_limit_k_min -9
_diffrn_reflns_limit_l_max 12
_diffrn_reflns_limit_l_min -9
_diffrn_reflns_number 4325
_diffrn_reflns_theta_full 26.36
_diffrn_reflns_theta_max 26.36
_diffrn_reflns_theta_min 2.17
_diffrn_standards_decay_% none
_diffrn_standards_interval_count none
_diffrn_standards_interval_time none
_diffrn_standards_number none
_exptl_absorpt_coefficient_mu 0.143
_exptl_absorpt_correction_T_max 0.0001
_exptl_absorpt_correction_T_min 0.0001
_exptl_absorpt_correction_type empirical
_exptl_absorpt_process_details SADABS
_exptl_crystal_colour colourless
_exptl_crystal_density_diffrn 1.539
_exptl_crystal_density_method 'not measured'
_exptl_crystal_description block
_exptl_crystal_F_000 368
_exptl_crystal_size_max 0.24
_exptl_crystal_size_mid 0.20
_exptl_crystal_size_min 0.16
_refine_diff_density_max 0.226
_refine_diff_density_min -0.198
_refine_diff_density_rms 0.055
_refine_ls_extinction_method none
_refine_ls_goodness_of_fit_ref 1.048
_refine_ls_hydrogen_treatment mixed
_refine_ls_matrix_type full
_refine_ls_number_parameters 226
_refine_ls_number_reflns 3100
_refine_ls_number_restraints 0
_refine_ls_restrained_S_all 1.048
_refine_ls_R_factor_all 0.0968
_refine_ls_R_factor_gt 0.0467
_refine_ls_shift/su_max 0.000
_refine_ls_shift/su_mean 0.000
_refine_ls_structure_factor_coef Fsqd
_refine_ls_weighting_details 'calc w=1/[\s^2^(Fo^2^)+(0.0633P)^2^+0.3730P] where P=(Fo^2^+2Fc^2^)/3'
_refine_ls_weighting_scheme calc
_refine_ls_wR_factor_gt 0.1110
_refine_ls_wR_factor_ref 0.1581
_reflns_number_gt 1821
_reflns_number_total 3100
_reflns_threshold_expression >2sigma(I)
_cod_data_source_file c3ce26865a.txt
_cod_data_source_block w2
_cod_depositor_comments
;
The following automatic conversions were performed:

'_chemical_melting_point' value 'not measured' was changed to '?' -
the value is undefined or not given.

Automatic conversion script
Id: cif_fix_values 1891 2012-01-12 08:04:46Z andrius 
;
_cod_original_sg_symbol_H-M P-1
_cod_database_code 7209650

loop_
_symmetry_equiv_pos_as_xyz
'x, y, z'
'-x, -y, -z'

loop_
_atom_site_label
_atom_site_type_symbol
_atom_site_fract_x
_atom_site_fract_y
_atom_site_fract_z
_atom_site_U_iso_or_equiv
_atom_site_adp_type
_atom_site_occupancy
_atom_site_symmetry_multiplicity
_atom_site_calc_flag
F1 F 0.3200(3) 0.6489(2) 0.37925(19) 0.0629(6) Uani 1 1 d
F2 F 0.5807(3) 0.5144(2) 0.77822(18) 0.0671(6) Uani 1 1 d
O4 O 0.2315(3) 0.6498(2) 0.6262(2) 0.0557(6) Uani 1 1 d
H4 H 0.2095 0.7034 0.6797 0.080 Uiso 1 1 calc
N1 N -0.0941(4) 0.5913(3) 0.2201(3) 0.0566(7) Uani 1 1 d
H1 H -0.0432 0.5327 0.2143 0.080 Uiso 1 1 calc
C8 C 0.4481(4) 0.5874(3) 0.5839(3) 0.0401(7) Uani 1 1 d
C13 C -0.2640(4) 0.7762(3) 0.2384(3) 0.0454(7) Uani 1 1 d
N2 N -0.3500(3) 0.8618(3) 0.2452(3) 0.0541(7) Uani 1 1 d
C12 C -0.1529(4) 0.7604(3) 0.3616(3) 0.0536(8) Uani 1 1 d
H12 H -0.1355 0.8132 0.4517 0.080 Uiso 1 1 calc
C7 C 0.5425(4) 0.5117(3) 0.6405(3) 0.0446(7) Uani 1 1 d
O3 O 0.5065(3) 0.7779(3) 0.7844(3) 0.0929(10) Uani 1 1 d
C6 C 0.3972(4) 0.6831(4) 0.6763(3) 0.0498(8) Uani 1 1 d
C15 C -0.1947(4) 0.6049(4) 0.1009(3) 0.0540(8) Uani 1 1 d
H15 H -0.2065 0.5519 0.0129 0.080 Uiso 1 1 calc
C5 C 0.4068(4) 0.5738(3) 0.4408(3) 0.0433(7) Uani 1 1 d
C14 C -0.2798(4) 0.6939(4) 0.1054(3) 0.0514(8) Uani 1 1 d
H14 H -0.3490 0.7012 0.0210 0.080 Uiso 1 1 calc
C10 C -0.3357(5) 0.9460(4) 0.3816(4) 0.0702(11) Uani 1 1 d
H10A H -0.4063 1.0007 0.3645 0.080 Uiso 1 1 calc
H10B H -0.2152 1.0135 0.4368 0.080 Uiso 1 1 calc
H10C H -0.3763 0.8789 0.4328 0.080 Uiso 1 1 calc
C11 C -0.0720(5) 0.6689(4) 0.3490(3) 0.0575(9) Uani 1 1 d
H11 H 0.0000 0.6596 0.4309 0.080 Uiso 1 1 calc
C9 C -0.4641(5) 0.8742(4) 0.1164(4) 0.0728(11) Uani 1 1 d
H9A H -0.5141 0.9404 0.1420 0.080 Uiso 1 1 calc
H9B H -0.5567 0.7781 0.0604 0.080 Uiso 1 1 calc
H9C H -0.3968 0.9121 0.0618 0.080 Uiso 1 1 calc
F3 F 0.1313(3) 0.0798(2) 0.28901(19) 0.0694(6) Uani 1 1 d
F4 F -0.1750(3) 0.1382(2) -0.1462(2) 0.0658(6) Uani 1 1 d
O1 O -0.1287(4) 0.1978(3) 0.2425(3) 0.0780(8) Uani 1 1 d
C2 C -0.0244(4) 0.1159(3) 0.0761(3) 0.0418(7) Uani 1 1 d
O2 O -0.0062(4) 0.3594(3) 0.1402(3) 0.0773(8) Uani 1 1 d
C3 C -0.0866(4) 0.0720(3) -0.0707(3) 0.0450(7) Uani 1 1 d
C4 C -0.0545(4) 0.2382(4) 0.1592(3) 0.0494(8) Uani 1 1 d
C1 C 0.0636(4) 0.0416(3) 0.1448(3) 0.0452(7) Uani 1 1 d

loop_
_atom_site_aniso_label
_atom_site_aniso_U_11
_atom_site_aniso_U_22
_atom_site_aniso_U_33
_atom_site_aniso_U_23
_atom_site_aniso_U_13
_atom_site_aniso_U_12
F1 0.0801(13) 0.0798(13) 0.0594(12) 0.0260(10) 0.0321(10) 0.0609(11)
F2 0.0865(14) 0.0997(15) 0.0394(11) 0.0198(10) 0.0296(10) 0.0619(13)
O4 0.0599(15) 0.0634(14) 0.0574(14) 0.0042(11) 0.0317(11) 0.0395(12)
N1 0.0696(19) 0.0524(16) 0.0614(19) 0.0169(14) 0.0261(15) 0.0400(15)
C8 0.0401(16) 0.0448(16) 0.0383(17) 0.0022(13) 0.0179(13) 0.0232(13)
C13 0.0479(18) 0.0400(16) 0.0461(19) 0.0074(13) 0.0181(15) 0.0181(14)
N2 0.0615(17) 0.0543(16) 0.0526(17) 0.0085(12) 0.0206(14) 0.0355(14)
C12 0.069(2) 0.0496(18) 0.0421(18) 0.0069(14) 0.0175(16) 0.0305(17)
C7 0.0492(18) 0.0568(18) 0.0344(16) 0.0079(13) 0.0194(14) 0.0289(15)
O3 0.0754(18) 0.101(2) 0.0725(18) -0.0356(16) 0.0085(14) 0.0474(16)
C6 0.056(2) 0.0567(19) 0.0452(19) 0.0033(15) 0.0217(16) 0.0362(17)
C15 0.067(2) 0.057(2) 0.0464(19) 0.0121(15) 0.0241(17) 0.0351(18)
C5 0.0458(17) 0.0493(17) 0.0449(18) 0.0112(13) 0.0188(14) 0.0313(15)
C14 0.056(2) 0.0562(19) 0.0440(18) 0.0094(14) 0.0164(15) 0.0312(16)
C10 0.093(3) 0.063(2) 0.067(2) 0.0083(18) 0.038(2) 0.045(2)
C11 0.069(2) 0.054(2) 0.046(2) 0.0128(15) 0.0130(16) 0.0303(18)
C9 0.069(2) 0.081(3) 0.073(3) 0.010(2) 0.0150(19) 0.052(2)
F3 0.0958(15) 0.0876(14) 0.0423(11) 0.0118(10) 0.0271(10) 0.0610(13)
F4 0.0859(14) 0.0765(13) 0.0649(13) 0.0257(10) 0.0319(11) 0.0630(12)
O1 0.118(2) 0.0701(16) 0.103(2) 0.0321(15) 0.0875(19) 0.0617(16)
C2 0.0484(17) 0.0386(15) 0.0526(19) 0.0096(13) 0.0303(15) 0.0265(14)
O2 0.118(2) 0.0521(15) 0.102(2) 0.0243(14) 0.0742(18) 0.0529(15)
C3 0.0553(19) 0.0510(17) 0.0489(19) 0.0175(14) 0.0259(15) 0.0387(16)
C4 0.060(2) 0.0475(18) 0.057(2) 0.0086(15) 0.0311(17) 0.0359(16)
C1 0.0566(19) 0.0504(17) 0.0392(17) 0.0093(14) 0.0245(15) 0.0309(15)

loop_
_atom_type_symbol
_atom_type_description
_atom_type_scat_dispersion_real
_atom_type_scat_dispersion_imag
_atom_type_scat_source
C C 0.0033 0.0016 'International Tables Vol C Tables 4.2.6.8 and 6.1.1.4'
H H 0.0000 0.0000 'International Tables Vol C Tables 4.2.6.8 and 6.1.1.4'
N N 0.0061 0.0033 'International Tables Vol C Tables 4.2.6.8 and 6.1.1.4'
O O 0.0106 0.0060 'International Tables Vol C Tables 4.2.6.8 and 6.1.1.4'
F F 0.0171 0.0103 'International Tables Vol C Tables 4.2.6.8 and 6.1.1.4'

loop_
_geom_angle_atom_site_label_1
_geom_angle_atom_site_label_2
_geom_angle_atom_site_label_3
_geom_angle
_geom_angle_site_symmetry_1
_geom_angle_site_symmetry_3
C6 O4 H4 109.5 . .
C15 N1 C11 120.5(3) . .
C15 N1 H1 119.8 . .
C11 N1 H1 119.8 . .
C5 C8 C7 116.5(2) . .
C5 C8 C6 122.3(3) . .
C7 C8 C6 121.1(3) . .
N2 C13 C12 122.8(3) . .
N2 C13 C14 121.4(3) . .
C12 C13 C14 115.8(3) . .
C13 N2 C9 121.2(3) . .
C13 N2 C10 121.8(3) . .
C9 N2 C10 117.0(3) . .
C11 C12 C13 120.6(3) . .
C11 C12 H12 119.7 . .
C13 C12 H12 119.7 . .
F2 C7 C5 117.9(3) . 2_666
F2 C7 C8 119.8(2) . .
C5 C7 C8 122.2(3) 2_666 .
O3 C6 O4 126.7(3) . .
O3 C6 C8 120.7(3) . .
O4 C6 C8 112.6(3) . .
N1 C15 C14 121.6(3) . .
N1 C15 H15 119.2 . .
C14 C15 H15 119.2 . .
F1 C5 C7 118.9(3) . 2_666
F1 C5 C8 119.8(2) . .
C7 C5 C8 121.3(3) 2_666 .
C15 C14 C13 120.4(3) . .
C15 C14 H14 119.8 . .
C13 C14 H14 119.8 . .
N2 C10 H10A 109.5 . .
N2 C10 H10B 109.5 . .
H10A C10 H10B 109.5 . .
N2 C10 H10C 109.5 . .
H10A C10 H10C 109.5 . .
H10B C10 H10C 109.5 . .
N1 C11 C12 121.1(3) . .
N1 C11 H11 119.4 . .
C12 C11 H11 119.4 . .
N2 C9 H9A 109.5 . .
N2 C9 H9B 109.5 . .
H9A C9 H9B 109.5 . .
N2 C9 H9C 109.5 . .
H9A C9 H9C 109.5 . .
H9B C9 H9C 109.5 . .
C1 C2 C3 116.5(2) . .
C1 C2 C4 121.5(3) . .
C3 C2 C4 122.0(3) . .
F4 C3 C2 120.4(2) . .
F4 C3 C1 118.1(3) . 2
C2 C3 C1 121.5(3) . 2
O2 C4 O1 127.6(3) . .
O2 C4 C2 119.0(3) . .
O1 C4 C2 113.4(3) . .
F3 C1 C2 120.1(2) . .
F3 C1 C3 117.9(3) . 2
C2 C1 C3 121.9(3) . 2

loop_
_geom_bond_atom_site_label_1
_geom_bond_atom_site_label_2
_geom_bond_distance
_geom_bond_site_symmetry_2
F1 C5 1.348(3) .
F2 C7 1.348(3) .
O4 C6 1.285(4) .
O4 H4 0.8200 .
N1 C15 1.337(4) .
N1 C11 1.347(4) .
N1 H1 0.8600 .
C8 C5 1.378(4) .
C8 C7 1.379(4) .
C8 C6 1.513(4) .
C13 N2 1.335(4) .
C13 C12 1.419(4) .
C13 C14 1.420(4) .
N2 C9 1.455(4) .
N2 C10 1.463(4) .
C12 C11 1.356(4) .
C12 H12 0.9300 .
C7 C5 1.377(4) 2_666
O3 C6 1.205(4) .
C15 C14 1.355(4) .
C15 H15 0.9300 .
C5 C7 1.377(4) 2_666
C14 H14 0.9300 .
C10 H10A 0.9600 .
C10 H10B 0.9600 .
C10 H10C 0.9600 .
C11 H11 0.9300 .
C9 H9A 0.9600 .
C9 H9B 0.9600 .
C9 H9C 0.9600 .
F3 C1 1.354(3) .
F4 C3 1.346(3) .
O1 C4 1.260(4) .
C2 C1 1.378(4) .
C2 C3 1.378(4) .
C2 C4 1.529(4) .
O2 C4 1.214(4) .
C3 C1 1.379(4) 2
C1 C3 1.379(4) 2
